data_7207302
loop_
_publ_author_name
'Yu, Hongwei'
'Pan, Shilie'
'Wu, Hongping'
'Zhao, Wenwu'
'Zhang, Fangfang'
'Li, Hongyi'
'Yang, Zhihua'

_publ_section_title
;
 A new congruent-melting oxyborate, Pb4O(BO3)2 with optimally aligned BO3
 triangles adopting layered-type arrangement
;
_journal_issue 5
_journal_name_full 'Journal of Materials Chemistry'
_journal_page_first 2105
_journal_paper_doi 10.1039/c1jm14590h
_journal_volume 22
_journal_year 2012
_chemical_formula_sum 'B2 O7 Pb4'
_chemical_formula_weight 962.38
_chemical_name_systematic
;
?
;
_space_group_IT_number 41
_symmetry_cell_setting orthorhombic
_symmetry_space_group_name_Hall 'A 2 -2ab'
_symmetry_space_group_name_H-M 'A b a 2'
_atom_sites_solution_primary direct
_atom_sites_solution_secondary difmap
_audit_creation_method SHELXL-97
_cell_angle_alpha 90.00
_cell_angle_beta 90.00
_cell_angle_gamma 90.00
_cell_formula_units_Z 8
_cell_length_a 15.4598(16)
_cell_length_b 10.8050(11)
_cell_length_c 9.9452(11)
_cell_measurement_temperature 296(2)
_cell_volume 1661.3(3)
_computing_cell_refinement 'Bruker SMART'
_computing_data_collection 'Bruker SMART'
_computing_data_reduction 'Bruker SAINT'
_computing_molecular_graphics 'Bruker SHELXTL'
_computing_publication_material 'Bruker SHELXTL'
_computing_structure_refinement 'SHELXL-97 (Sheldrick, 1997)'
_computing_structure_solution 'SHELXS-97 (Sheldrick, 1990)'
_diffrn_ambient_temperature 296(2)
_diffrn_measured_fraction_theta_full 0.996
_diffrn_measured_fraction_theta_max 0.996
_diffrn_measurement_device_type 'CCD area detector'
_diffrn_radiation_monochromator graphite
_diffrn_radiation_source 'fine-focus sealed tube'
_diffrn_radiation_type MoK\a
_diffrn_radiation_wavelength 0.71073
_diffrn_reflns_av_R_equivalents 0.0532
_diffrn_reflns_av_sigmaI/netI 0.0521
_diffrn_reflns_limit_h_max 20
_diffrn_reflns_limit_h_min -20
_diffrn_reflns_limit_k_max 12
_diffrn_reflns_limit_k_min -13
_diffrn_reflns_limit_l_max 12
_diffrn_reflns_limit_l_min -12
_diffrn_reflns_number 7012
_diffrn_reflns_theta_full 27.56
_diffrn_reflns_theta_max 27.56
_diffrn_reflns_theta_min 2.63
_exptl_absorpt_coefficient_mu 80.825
_exptl_absorpt_correction_T_max 0.1505
_exptl_absorpt_correction_T_min 0.0134
_exptl_absorpt_correction_type numerical
_exptl_crystal_density_diffrn 7.696
_exptl_crystal_density_method 'not measured'
_exptl_crystal_F_000 3152
_exptl_crystal_size_max 0.21
_exptl_crystal_size_mid 0.16
_exptl_crystal_size_min 0.04
_refine_diff_density_max 2.464
_refine_diff_density_min -1.571
_refine_diff_density_rms 0.426
_refine_ls_abs_structure_details 'Flack H D (1983), Acta Cryst. A39, 876-881'
_refine_ls_abs_structure_Flack 0.02(3)
_refine_ls_extinction_coef 0.00098(3)
_refine_ls_extinction_expression Fc^*^=kFc[1+0.001xFc^2^\l^3^/sin(2\q)]^-1/4^
_refine_ls_extinction_method SHELXL
_refine_ls_goodness_of_fit_ref 1.064
_refine_ls_matrix_type full
_refine_ls_number_parameters 120
_refine_ls_number_reflns 1877
_refine_ls_number_restraints 1
_refine_ls_restrained_S_all 1.063
_refine_ls_R_factor_all 0.0329
_refine_ls_R_factor_gt 0.0301
_refine_ls_shift/su_max 0.000
_refine_ls_shift/su_mean 0.000
_refine_ls_structure_factor_coef Fsqd
_refine_ls_weighting_details 'calc w=1/[\s^2^(Fo^2^)+(0.0309P)^2^+0.0000P] where P=(Fo^2^+2Fc^2^)/3'
_refine_ls_weighting_scheme calc
_refine_ls_wR_factor_gt 0.0695
_refine_ls_wR_factor_ref 0.0712
_reflns_number_gt 1718
_reflns_number_total 1877
_reflns_threshold_expression >2sigma(I)
_cod_data_source_file c1jm14590h.txt
_cod_data_source_block 1
_cod_depositor_comments
;
The following automatic conversions were performed:

'_symmetry_cell_setting' value 'Orthorhombic' changed to
'orthorhombic' according to
/home/saulius/struct/CIF-dictionaries/cif_core.dic dictionary named
'cif_core.dic' version 2.4.1 from 2010-06-29.

Automatic conversion script
Id: cif_fix_values 1715 2011-07-08 13:25:40Z adriana 
;
_cod_original_sg_symbol_H-M 'Aba2 '
_cod_database_code 7207302

loop_
_symmetry_equiv_pos_as_xyz
'x, y, z'
'-x, -y, z'
'x+1/2, -y+1/2, z'
'-x+1/2, y+1/2, z'
'x, y+1/2, z+1/2'
'-x, -y+1/2, z+1/2'
'x+1/2, -y+1, z+1/2'
'-x+1/2, y+1, z+1/2'

loop_
_atom_site_label
_atom_site_type_symbol
_atom_site_fract_x
_atom_site_fract_y
_atom_site_fract_z
_atom_site_U_iso_or_equiv
_atom_site_adp_type
_atom_site_occupancy
_atom_site_symmetry_multiplicity
_atom_site_calc_flag
_atom_site_refinement_flags
Pb1 Pb 0.38215(3) 1.04924(4) 0.22669(4) 0.01570(16) Uani 1 1 d .
Pb2 Pb 0.37724(3) 0.69620(4) 0.22039(4) 0.01395(16) Uani 1 1 d .
Pb3 Pb 0.19947(4) 0.87341(4) 0.38993(6) 0.01351(16) Uani 1 1 d .
Pb4 Pb 0.41790(4) 0.87573(4) 0.52989(7) 0.01624(17) Uani 1 1 d .
B1 B 0.2547(12) 0.6207(11) 0.492(2) 0.012(4) Uani 1 1 d .
B2 B 0.5065(12) 0.6103(13) 0.4858(19) 0.016(4) Uani 1 1 d .
O1 O 0.2583(8) 0.6207(6) 0.3460(12) 0.017(2) Uani 1 1 d .
O2 O 0.3425(7) 0.8729(7) 0.3342(12) 0.016(2) Uani 1 1 d .
O3 O 0.4453(8) 0.8811(8) 0.1028(13) 0.020(3) Uani 1 1 d .
O4 O 0.2376(7) 0.7321(9) 0.5540(12) 0.022(2) Uani 1 1 d .
O5 O 0.2362(7) 1.0136(9) 0.5571(11) 0.019(2) Uani 1 1 d .
O6 O 0.5000 1.0000 0.4091(16) 0.029(4) Uani 1 2 d S
O7 O 0.4694(8) 0.7087(9) 0.4269(12) 0.033(3) Uani 1 1 d .
O8 O 0.5000 0.5000 0.4119(18) 0.024(4) Uani 1 2 d S

loop_
_atom_site_aniso_label
_atom_site_aniso_U_11
_atom_site_aniso_U_22
_atom_site_aniso_U_33
_atom_site_aniso_U_23
_atom_site_aniso_U_13
_atom_site_aniso_U_12
Pb1 0.0196(3) 0.0130(3) 0.0145(3) 0.0008(2) 0.0037(3) -0.0011(2)
Pb2 0.0153(3) 0.0130(3) 0.0135(3) -0.0013(2) 0.0008(3) 0.00211(19)
Pb3 0.0110(3) 0.0149(3) 0.0146(3) -0.0002(2) -0.0011(2) 0.00024(18)
Pb4 0.0196(4) 0.0168(3) 0.0124(3) 0.0002(2) -0.0024(2) -0.00184(19)
B1 0.010(9) 0.014(8) 0.013(9) 0.004(6) 0.002(6) 0.000(6)
B2 0.016(10) 0.017(8) 0.016(9) -0.004(7) 0.005(7) 0.004(6)
O1 0.022(6) 0.017(5) 0.011(6) 0.004(3) 0.009(4) 0.001(4)
O2 0.016(6) 0.017(5) 0.016(6) 0.002(4) -0.007(5) 0.001(4)
O3 0.028(7) 0.017(5) 0.015(6) 0.000(4) 0.005(5) 0.004(4)
O4 0.023(6) 0.023(5) 0.021(6) -0.011(5) 0.002(5) -0.003(5)
O5 0.028(6) 0.015(5) 0.013(6) 0.002(4) 0.005(5) -0.004(4)
O6 0.056(12) 0.023(8) 0.007(8) 0.000 0.000 -0.015(8)
O7 0.056(9) 0.023(6) 0.022(7) -0.004(5) -0.011(6) 0.010(5)
O8 0.036(10) 0.012(7) 0.024(10) 0.000 0.000 0.004(6)

loop_
_atom_type_symbol
_atom_type_description
_atom_type_scat_dispersion_real
_atom_type_scat_dispersion_imag
_atom_type_scat_source
B B 0.0013 0.0007 'International Tables Vol C Tables 4.2.6.8 and 6.1.1.4'
O O 0.0106 0.0060 'International Tables Vol C Tables 4.2.6.8 and 6.1.1.4'
Pb Pb -3.3944 10.1111 'International Tables Vol C Tables 4.2.6.8 and 6.1.1.4'

loop_
_geom_angle_atom_site_label_1
_geom_angle_atom_site_label_2
_geom_angle_atom_site_label_3
_geom_angle
_geom_angle_site_symmetry_1
_geom_angle_site_symmetry_3
O2 Pb1 O3 73.5(4) . .
O2 Pb1 O5 89.5(4) . 8_544
O3 Pb1 O5 80.6(4) . 8_544
O2 Pb1 O1 78.9(3) . 4
O3 Pb1 O1 143.2(3) . 4
O5 Pb1 O1 75.1(4) 8_544 4
O2 Pb1 O6 72.1(3) . .
O3 Pb1 O6 85.4(4) . .
O5 Pb1 O6 159.4(2) 8_544 .
O1 Pb1 O6 109.0(4) 4 .
O2 Pb2 O1 81.0(3) . .
O2 Pb2 O4 91.8(4) . 8_544
O1 Pb2 O4 81.3(4) . 8_544
O2 Pb2 O7 71.5(4) . .
O1 Pb2 O7 91.6(4) . .
O4 Pb2 O7 162.8(4) 8_544 .
O2 Pb2 O3 70.6(4) . .
O1 Pb2 O3 146.6(3) . .
O4 Pb2 O3 82.2(4) 8_544 .
O7 Pb2 O3 95.7(4) . .
O2 Pb3 O4 85.6(4) . .
O2 Pb3 O5 86.5(4) . .
O4 Pb3 O5 82.1(4) . .
O6 Pb4 O7 92.1(4) . .
O6 Pb4 O2 80.6(4) . .
O7 Pb4 O2 77.2(4) . .
O6 Pb4 Pb4 33.0(3) . 2_675
O7 Pb4 Pb4 110.1(3) . 2_675
O2 Pb4 Pb4 111.3(2) . 2_675
O5 B1 O4 123.9(18) 4_545 .
O5 B1 O1 118.9(12) 4_545 .
O4 B1 O1 117.2(12) . .
O7 B2 O3 122.9(13) . 6_665
O7 B2 O8 114.4(16) . .
O3 B2 O8 122.4(14) 6_665 .
B1 O1 Pb2 123.9(10) . .
B1 O1 Pb1 115.2(9) . 4_545
Pb2 O1 Pb1 120.8(5) . 4_545
Pb4 O2 Pb1 104.7(4) . .
Pb4 O2 Pb3 106.9(5) . .
Pb1 O2 Pb3 112.0(4) . .
Pb4 O2 Pb2 108.4(4) . .
Pb1 O2 Pb2 113.9(5) . .
Pb3 O2 Pb2 110.5(4) . .
B2 O3 Pb1 126.8(9) 6_664 .
B2 O3 Pb2 131.4(9) 6_664 .
Pb1 O3 Pb2 101.0(4) . .
B1 O4 Pb3 107.9(10) . .
B1 O4 Pb2 107.7(9) . 8_545
Pb3 O4 Pb2 113.3(5) . 8_545
B1 O5 Pb3 104.0(10) 4 .
B1 O5 Pb1 105.7(10) 4 8_545
Pb3 O5 Pb1 113.7(4) . 8_545
Pb4 O6 Pb4 113.9(7) 2_675 .
Pb4 O6 Pb1 130.76(14) 2_675 .
Pb4 O6 Pb1 95.77(10) . .
Pb4 O6 Pb1 95.77(10) 2_675 2_675
Pb4 O6 Pb1 130.76(14) . 2_675
Pb1 O6 Pb1 92.6(5) . 2_675
B2 O7 Pb4 126.5(11) . .
B2 O7 Pb2 124.0(10) . .
Pb4 O7 Pb2 102.6(4) . .
B2 O8 B2 117(2) . 2_665

loop_
_geom_bond_atom_site_label_1
_geom_bond_atom_site_label_2
_geom_bond_distance
_geom_bond_site_symmetry_2
Pb1 O2 2.270(9) .
Pb1 O3 2.402(10) .
Pb1 O5 2.518(11) 8_544
Pb1 O1 2.593(12) 4
Pb1 O6 2.625(11) .
Pb2 O2 2.284(9) .
Pb2 O1 2.368(11) .
Pb2 O4 2.458(12) 8_544
Pb2 O7 2.503(12) .
Pb2 O3 2.543(10) .
Pb3 O2 2.279(12) .
Pb3 O4 2.310(12) .
Pb3 O5 2.319(11) .
Pb4 O6 2.204(9) .
Pb4 O7 2.223(11) .
Pb4 O2 2.269(11) .
Pb4 Pb4 3.6953(11) 2_675
B1 O5 1.335(16) 4_545
B1 O4 1.380(17) .
B1 O1 1.45(2) .
B2 O7 1.34(2) .
B2 O3 1.38(2) 6_665
B2 O8 1.404(18) .
O1 Pb1 2.593(12) 4_545
O3 B2 1.38(2) 6_664
O4 Pb2 2.458(12) 8_545
O5 B1 1.335(16) 4
O5 Pb1 2.518(11) 8_545
O6 Pb4 2.204(9) 2_675
O6 Pb1 2.625(11) 2_675
O8 B2 1.404(18) 2_665
